data_4502180
loop_
_publ_author_name
'Mach\'a\<cek, Vladim\'ir'
'Bertolasi, Valerio'
'\<Sim\%unek, Petr'
'Svobodov\'a, Mark\'eta'
'Svoboda, Jan'
'\(Cerno\<skov\'a, Eva'

_publ_section_title
;
 A Three-Dimensional Channel Supramolecular Architecture Based on
 3-Amino-2-(4-dimethylaminophenyldiazenyl)-1-phenylbut-2-en-1-one and
 Aromatic Guests&#x2020;
;
_journal_issue 1
_journal_name_full 'Crystal Growth &amp; Design'
_journal_page_first 85
_journal_paper_doi 10.1021/cg900295n
_journal_volume 10
_journal_year 2010
_chemical_formula_moiety 'C18 H20 N4 O'
_chemical_formula_sum 'C18 H20 N4 O'
_chemical_formula_weight 308.38
_chemical_name_systematic
;
 ?
;
_space_group_IT_number 14
_symmetry_cell_setting monoclinic
_symmetry_space_group_name_Hall '-P 2ybc'
_symmetry_space_group_name_H-M 'P 1 21/c 1'
_atom_sites_solution_hydrogens difmap
_atom_sites_solution_primary direct
_atom_sites_solution_secondary difmap
_audit_creation_method SHELXL-97
_cell_angle_alpha 90.00
_cell_angle_beta 90.9820(8)
_cell_angle_gamma 90.00
_cell_formula_units_Z 4
_cell_length_a 9.9279(2)
_cell_length_b 10.8905(2)
_cell_length_c 16.0206(4)
_cell_measurement_reflns_used 3716
_cell_measurement_temperature 295
_cell_measurement_theta_max 27.0
_cell_measurement_theta_min 3.2
_cell_volume 1731.89(6)
_computing_cell_refinement 'Denzo SMN (Otwinowski & Minor, 1997)'
_computing_data_collection 'COLLECT (Nonius, 1997)'
_computing_data_reduction 'Denzo SMN (Otwinowski & Minor, 1997)'
_computing_molecular_graphics 'ORTEPIII (Burnett & Johnson, 1996)'
_computing_publication_material 'SHELXL-97 (Sheldrick, 1997), PARST (Nardelli, 1995), PLATON (Spek, 2003)'
_computing_structure_refinement 'SHELXL-97 (Sheldrick, 1997)'
_computing_structure_solution 'SIR97 (Altomare et al., 1999)'
_diffrn_ambient_temperature 295
_diffrn_measured_fraction_theta_full 0.995
_diffrn_measured_fraction_theta_max 0.995
_diffrn_measurement_device_type 'Nonius Kappa CCD'
_diffrn_measurement_method '\f scans and \w scans'
_diffrn_radiation_monochromator graphite
_diffrn_radiation_source 'fine-focus sealed tube'
_diffrn_radiation_type MoK\a
_diffrn_radiation_wavelength 0.71073
_diffrn_reflns_av_R_equivalents 0.0270
_diffrn_reflns_av_sigmaI/netI 0.0256
_diffrn_reflns_limit_h_max 12
_diffrn_reflns_limit_h_min -12
_diffrn_reflns_limit_k_max 13
_diffrn_reflns_limit_k_min -13
_diffrn_reflns_limit_l_max 20
_diffrn_reflns_limit_l_min -20
_diffrn_reflns_number 12621
_diffrn_reflns_theta_full 27.00
_diffrn_reflns_theta_max 27.0
_diffrn_reflns_theta_min 3.2
_exptl_absorpt_coefficient_mu 0.076
_exptl_absorpt_correction_type none
_exptl_crystal_colour yellow
_exptl_crystal_density_diffrn 1.183
_exptl_crystal_density_method 'not measured'
_exptl_crystal_description irregular
_exptl_crystal_F_000 656
_exptl_crystal_size_max 0.45
_exptl_crystal_size_mid 0.36
_exptl_crystal_size_min 0.31
_refine_diff_density_max 0.218
_refine_diff_density_min -0.318
_refine_diff_density_rms 0.043
_refine_ls_extinction_coef 0.049(9)
_refine_ls_extinction_expression Fc^*^=kFc[1+0.001xFc^2^\l^3^/sin(2\q)]^-1/4^
_refine_ls_extinction_method SHELXL
_refine_ls_goodness_of_fit_ref 1.032
_refine_ls_hydrogen_treatment mixed
_refine_ls_matrix_type full
_refine_ls_number_parameters 270
_refine_ls_number_reflns 3760
_refine_ls_number_restraints 0
_refine_ls_restrained_S_all 1.032
_refine_ls_R_factor_all 0.0707
_refine_ls_R_factor_gt 0.0569
_refine_ls_shift/su_max 0.001
_refine_ls_shift/su_mean 0.000
_refine_ls_structure_factor_coef Fsqd
_refine_ls_weighting_details 'calc w=1/[\s^2^(Fo^2^)+(0.1004P)^2^+0.2590P] where P=(Fo^2^+2Fc^2^)/3'
_refine_ls_weighting_scheme calc
_refine_ls_wR_factor_gt 0.1590
_refine_ls_wR_factor_ref 0.1814
_reflns_number_gt 2863
_reflns_number_total 3760
_reflns_threshold_expression I>2sigma(I)
_cod_data_source_file cg900295n_si_001.cif
_cod_data_source_block (1a)
_cod_original_sg_symbol_H-M 'P 21/c'
_cod_database_code 4502180

loop_
_symmetry_equiv_pos_as_xyz
'x, y, z'
'-x, y+1/2, -z+1/2'
'-x, -y, -z'
'x, -y-1/2, z-1/2'

loop_
_atom_site_label
_atom_site_type_symbol
_atom_site_fract_x
_atom_site_fract_y
_atom_site_fract_z
_atom_site_U_iso_or_equiv
_atom_site_adp_type
_atom_site_occupancy
_atom_site_symmetry_multiplicity
_atom_site_calc_flag
_atom_site_refinement_flags
O1 O 0.37936(15) 0.30186(12) -0.20164(7) 0.0819(4) Uani 1 1 d .
N1 N 0.66538(14) 0.09636(13) -0.02455(8) 0.0629(4) Uani 1 1 d .
H1 H 0.677(14) 0.014(15) -0.042(10) 0.075 Uiso 0.14(3) 1 d P
N2 N 0.56906(13) 0.17074(11) -0.04098(8) 0.0593(4) Uani 1 1 d .
N3 N 0.61062(17) -0.01607(15) -0.16684(11) 0.0762(4) Uani 1 1 d .
H31 H 0.663(3) -0.013(2) -0.117(2) 0.091 Uiso 0.86(3) 1 d P
N4 N 0.93004(19) 0.1661(2) 0.28440(11) 0.1035(7) Uani 1 1 d .
C1 C 0.50213(16) 0.16265(14) -0.11717(9) 0.0595(4) Uani 1 1 d .
C2 C 0.51907(17) 0.07029(15) -0.17775(10) 0.0630(4) Uani 1 1 d .
C3 C 0.40943(17) 0.26435(14) -0.13110(9) 0.0613(4) Uani 1 1 d .
C4 C 0.4325(2) 0.0609(2) -0.25469(13) 0.0767(5) Uani 1 1 d .
C5 C 0.34586(16) 0.32484(14) -0.05773(9) 0.0611(4) Uani 1 1 d .
C6 C 0.2940(2) 0.25762(19) 0.00679(12) 0.0807(5) Uani 1 1 d .
C7 C 0.2244(3) 0.3148(3) 0.06941(15) 0.1043(8) Uani 1 1 d .
C8 C 0.2110(3) 0.4407(3) 0.06905(16) 0.1049(8) Uani 1 1 d .
C9 C 0.2630(3) 0.5081(2) 0.00615(17) 0.1089(8) Uani 1 1 d .
C10 C 0.3292(2) 0.45086(18) -0.05804(14) 0.0855(6) Uani 1 1 d .
C11 C 0.72781(16) 0.11753(14) 0.05441(10) 0.0592(4) Uani 1 1 d .
C12 C 0.6787(2) 0.19779(17) 0.11432(11) 0.0703(5) Uani 1 1 d .
C13 C 0.7456(2) 0.21401(19) 0.18902(12) 0.0775(5) Uani 1 1 d .
C14 C 0.86550(18) 0.1517(2) 0.20820(11) 0.0752(5) Uani 1 1 d .
C15 C 0.9137(2) 0.0723(3) 0.14723(13) 0.0889(6) Uani 1 1 d .
C16 C 0.84579(19) 0.0552(2) 0.07249(12) 0.0794(5) Uani 1 1 d .
C17 C 0.8790(4) 0.2537(3) 0.34380(16) 0.1304(11) Uani 1 1 d .
H171 H 0.9375 0.2559 0.3921 0.157 Uiso 1 1 calc R
H172 H 0.7902 0.2297 0.3601 0.157 Uiso 1 1 calc R
H173 H 0.8754 0.3337 0.3187 0.157 Uiso 1 1 calc R
C18 C 1.0583(3) 0.1085(6) 0.2990(2) 0.185(2) Uani 1 1 d .
H181 H 1.1211 0.1369 0.2584 0.222 Uiso 1 1 calc R
H182 H 1.0486 0.0211 0.2945 0.222 Uiso 1 1 calc R
H183 H 1.0911 0.1292 0.3540 0.222 Uiso 1 1 calc R
H32 H 0.615(2) -0.079(2) -0.2063(15) 0.091(6) Uiso 1 1 d .
H41 H 0.460(3) 0.121(2) -0.2988(16) 0.102(7) Uiso 1 1 d .
H42 H 0.438(2) -0.020(3) -0.2783(16) 0.105(7) Uiso 1 1 d .
H43 H 0.339(3) 0.080(3) -0.2440(17) 0.118(9) Uiso 1 1 d .
H6 H 0.307(3) 0.167(3) 0.0064(16) 0.114(8) Uiso 1 1 d .
H7 H 0.184(3) 0.263(3) 0.112(2) 0.138(10) Uiso 1 1 d .
H8 H 0.166(3) 0.487(3) 0.1162(19) 0.131(9) Uiso 1 1 d .
H9 H 0.247(4) 0.597(4) 0.0014(19) 0.148(11) Uiso 1 1 d .
H10 H 0.370(2) 0.504(2) -0.1068(15) 0.103(7) Uiso 1 1 d .
H12 H 0.598(2) 0.2432(19) 0.1012(12) 0.076(5) Uiso 1 1 d .
H13 H 0.716(2) 0.272(2) 0.2287(15) 0.105(7) Uiso 1 1 d .
H15 H 0.993(3) 0.030(2) 0.1556(15) 0.108(7) Uiso 1 1 d .
H16 H 0.883(3) 0.001(3) 0.0304(16) 0.111(8) Uiso 1 1 d .

loop_
_atom_site_aniso_label
_atom_site_aniso_U_11
_atom_site_aniso_U_22
_atom_site_aniso_U_33
_atom_site_aniso_U_23
_atom_site_aniso_U_13
_atom_site_aniso_U_12
O1 0.1098(10) 0.0761(8) 0.0595(7) 0.0181(6) -0.0050(6) 0.0143(7)
N1 0.0681(8) 0.0607(8) 0.0595(8) -0.0018(6) -0.0057(6) 0.0091(6)
N2 0.0668(8) 0.0551(7) 0.0558(7) 0.0034(5) -0.0045(5) 0.0029(5)
N3 0.0873(10) 0.0703(9) 0.0706(9) -0.0177(7) -0.0103(8) 0.0122(8)
N4 0.0833(11) 0.1555(19) 0.0709(10) -0.0057(11) -0.0192(8) -0.0085(12)
C1 0.0683(9) 0.0567(8) 0.0533(8) 0.0028(6) -0.0039(6) 0.0019(6)
C2 0.0710(9) 0.0611(8) 0.0569(8) 0.0012(7) -0.0020(7) -0.0035(7)
C3 0.0714(9) 0.0557(8) 0.0564(8) 0.0098(6) -0.0065(7) -0.0004(7)
C4 0.0851(13) 0.0783(12) 0.0662(11) -0.0068(9) -0.0112(9) -0.0025(10)
C5 0.0669(9) 0.0576(8) 0.0583(8) 0.0041(6) -0.0108(7) 0.0069(7)
C6 0.1013(14) 0.0683(11) 0.0728(11) 0.0101(8) 0.0101(10) 0.0099(10)
C7 0.129(2) 0.1025(17) 0.0821(14) 0.0139(12) 0.0284(14) 0.0186(15)
C8 0.128(2) 0.1008(17) 0.0865(15) -0.0135(13) 0.0146(14) 0.0298(15)
C9 0.155(2) 0.0729(13) 0.0989(17) -0.0088(12) 0.0148(16) 0.0220(14)
C10 0.1118(16) 0.0602(10) 0.0846(13) 0.0014(9) 0.0053(11) 0.0058(10)
C11 0.0620(8) 0.0594(8) 0.0562(8) 0.0015(6) -0.0037(6) 0.0022(6)
C12 0.0811(11) 0.0667(10) 0.0627(9) -0.0023(7) -0.0064(8) 0.0148(8)
C13 0.0935(13) 0.0768(11) 0.0619(10) -0.0060(8) -0.0073(9) 0.0087(10)
C14 0.0681(10) 0.0956(13) 0.0615(9) 0.0035(9) -0.0062(8) -0.0135(9)
C15 0.0602(10) 0.1280(18) 0.0781(12) -0.0015(12) -0.0092(8) 0.0205(11)
C16 0.0671(10) 0.1009(14) 0.0699(10) -0.0112(10) -0.0042(8) 0.0195(10)
C17 0.197(3) 0.1112(19) 0.0812(15) -0.0096(14) -0.0437(17) -0.020(2)
C18 0.0717(15) 0.389(7) 0.0938(18) -0.013(3) -0.0277(13) 0.008(2)

loop_
_atom_type_symbol
_atom_type_description
_atom_type_scat_dispersion_real
_atom_type_scat_dispersion_imag
_atom_type_scat_source
C C 0.0033 0.0016 'International Tables Vol C Tables 4.2.6.8 and 6.1.1.4'
H H 0.0000 0.0000 'International Tables Vol C Tables 4.2.6.8 and 6.1.1.4'
N N 0.0061 0.0033 'International Tables Vol C Tables 4.2.6.8 and 6.1.1.4'
O O 0.0106 0.0060 'International Tables Vol C Tables 4.2.6.8 and 6.1.1.4'

loop_
_geom_angle_atom_site_label_1
_geom_angle_atom_site_label_2
_geom_angle_atom_site_label_3
_geom_angle
N2 N1 C11 113.26(13)
N2 N1 H1 129(9)
C11 N1 H1 112(9)
N1 N2 C1 119.23(13)
C2 N3 H31 117.0(17)
C2 N3 H32 118.2(14)
H31 N3 H32 125(2)
C14 N4 C18 119.5(2)
C14 N4 C17 119.7(2)
C18 N4 C17 120.1(2)
N2 C1 C2 126.30(14)
N2 C1 C3 112.34(13)
C2 C1 C3 121.35(14)
N3 C2 C1 120.54(15)
N3 C2 C4 116.51(16)
C1 C2 C4 122.89(16)
O1 C3 C1 122.36(15)
O1 C3 C5 118.37(14)
C1 C3 C5 119.27(13)
C2 C4 H41 111.9(14)
C2 C4 H42 110.5(15)
H41 C4 H42 108(2)
C2 C4 H43 112.2(16)
H41 C4 H43 105(2)
H42 C4 H43 109(2)
C6 C5 C10 119.04(17)
C6 C5 C3 121.66(15)
C10 C5 C3 119.09(15)
C5 C6 C7 120.4(2)
C5 C6 H6 118.2(15)
C7 C6 H6 121.3(15)
C6 C7 C8 119.8(2)
C6 C7 H7 117.8(19)
C8 C7 H7 122.4(19)
C9 C8 C7 120.3(2)
C9 C8 H8 117.3(17)
C7 C8 H8 122.4(17)
C8 C9 C10 120.1(2)
C8 C9 H9 122.0(19)
C10 C9 H9 117.6(19)
C9 C10 C5 120.3(2)
C9 C10 H10 120.1(14)
C5 C10 H10 119.6(14)
C16 C11 C12 118.04(16)
C16 C11 N1 117.62(15)
C12 C11 N1 124.33(14)
C13 C12 C11 120.83(17)
C13 C12 H12 121.0(12)
C11 C12 H12 118.2(12)
C12 C13 C14 121.81(18)
C12 C13 H13 121.3(15)
C14 C13 H13 116.8(15)
N4 C14 C15 122.05(19)
N4 C14 C13 121.36(19)
C15 C14 C13 116.57(17)
C16 C15 C14 121.60(18)
C16 C15 H15 117.6(16)
C14 C15 H15 120.8(16)
C15 C16 C11 121.14(18)
C15 C16 H16 120.0(16)
C11 C16 H16 118.9(16)
N4 C17 H171 109.5
N4 C17 H172 109.5
H171 C17 H172 109.5
N4 C17 H173 109.5
H171 C17 H173 109.5
H172 C17 H173 109.5
N4 C18 H181 109.5
N4 C18 H182 109.5
H181 C18 H182 109.5
N4 C18 H183 109.5
H181 C18 H183 109.5
H182 C18 H183 109.5

loop_
_geom_bond_atom_site_label_1
_geom_bond_atom_site_label_2
_geom_bond_distance
O1 C3 1.2335(18)
N1 N2 1.2772(19)
N1 C11 1.418(2)
N1 H1 0.95(16)
N2 C1 1.3826(19)
N3 C2 1.317(2)
N3 H31 0.95(3)
N3 H32 0.94(2)
N4 C14 1.378(2)
N4 C18 1.435(4)
N4 C17 1.445(4)
C1 C2 1.410(2)
C1 C3 1.455(2)
C2 C4 1.494(2)
C3 C5 1.496(2)
C4 H41 1.01(3)
C4 H42 0.96(3)
C4 H43 0.97(3)
C5 C6 1.374(2)
C5 C10 1.382(3)
C6 C7 1.377(3)
C6 H6 0.99(3)
C7 C8 1.378(4)
C7 H7 0.97(3)
C8 C9 1.356(4)
C8 H8 1.02(3)
C9 C10 1.379(3)
C9 H9 0.99(4)
C10 H10 1.06(3)
C11 C16 1.380(2)
C11 C12 1.393(2)
C12 C13 1.370(3)
C12 H12 0.96(2)
C13 C14 1.400(3)
C13 H13 0.95(3)
C14 C15 1.396(3)
C15 C16 1.377(3)
C15 H15 0.92(3)
C16 H16 0.98(3)
C17 H171 0.9600
C17 H172 0.9600
C17 H173 0.9600
C18 H181 0.9600
C18 H182 0.9600
C18 H183 0.9600
